data_7242032
loop_
_publ_author_name
'Basak, Tanmoy'
'Frontera, Antonio'
'Chattopadhyay, Shouvik'

_publ_section_title
;
 Insight into non-covalent interactions in two triamine-based mononuclear
 iron(iii) Schiff base complexes with special emphasis on the formation of
 Br&#x22EF;\p halogen bonding
;
_journal_issue 7
_journal_name_full CrystEngComm
_journal_page_first 1578
_journal_page_last 1587
_journal_paper_doi 10.1039/D0CE01534B
_journal_volume 23
_journal_year 2021
_chemical_compound_source 'slow evaporation of DMF solution of 5; see text'
_chemical_formula_moiety 'C20 H24 Br N O5'
_chemical_formula_sum 'C20 H24 Br N O5'
_chemical_formula_weight 438.31
_chemical_name_systematic
; 
(2aR,7S,7aS,7bR)-7-bromo-7-{[(4aS,5S,6S,8aR)-1,2,3,4,4a,5,6,8a-Octahydro-
6-methylnaphthalene-5-yl]-oxomethyl}-2,2a,3,4,6,7,7a,7b-octahydro-
7b-hydroxy-furo[2,3,4-gh]pyrrolizine-2,6-dione
;
_space_group_IT_number 4
_space_group_name_Hall 'P 2yb'
_space_group_name_H-M_alt 'P 1 21 1'
_symmetry_cell_setting monoclinic
_symmetry_space_group_name_H-M 'P 1 21 1'
_atom_sites_solution_hydrogens difmap
_atom_sites_solution_primary direct
_atom_sites_solution_secondary difmap
_audit_block_doi 10.5517/cc6tprf
_audit_creation_method 'SHELXL-93 with manual modification'
_audit_update_record
;
2003-02-07 deposited with the CCDC.	2021-01-05 downloaded from the CCDC.
;
_cell_angle_alpha 90.00
_cell_angle_beta 97.228(9)
_cell_angle_gamma 90.00
_cell_formula_units_Z 2
_cell_length_a 8.1266(18)
_cell_length_b 6.7800(6)
_cell_length_c 17.9128(15)
_cell_measurement_reflns_used 25
_cell_measurement_temperature 298(2)
_cell_measurement_theta_max 32.98
_cell_measurement_theta_min 30.34
_cell_volume 979.1(2)
_computing_cell_refinement 'CAD4/PC V1.1 (Kretschmar, 1992)'
_computing_data_collection 'CAD4/PC V1.1 (Kretschmar, 1992)'
_computing_data_reduction 'CAD4 SDP-PLUS (B. A. Frenz & Associates & Enraf-Nonius, 1988)'
_computing_molecular_graphics 'ORTEP-III (Burnett & Johnson, 1996)'
_computing_publication_material 'SHELXL-93 (Sheldrick, 1993) and PARST95 (Nardelli, 1983, 1995)'
_computing_structure_refinement 'SHELXL-93 (Sheldrick, 1993)'
_computing_structure_solution 'SHELXS-86 (Sheldrick, 1990)'
_diffrn_ambient_temperature 298(2)
_diffrn_measurement_device 'Enraf-Nonius CAD4'
_diffrn_measurement_method \w/2\q
_diffrn_radiation_monochromator graphite
_diffrn_radiation_source 'fine-focus sealed tube'
_diffrn_radiation_type CuK\a
_diffrn_radiation_wavelength 1.54184
_diffrn_reflns_av_R_equivalents 0.0175
_diffrn_reflns_av_sigmaI/netI 0.0452
_diffrn_reflns_limit_h_max 10
_diffrn_reflns_limit_h_min -10
_diffrn_reflns_limit_k_max 7
_diffrn_reflns_limit_k_min -8
_diffrn_reflns_limit_l_max 22
_diffrn_reflns_limit_l_min -11
_diffrn_reflns_number 4590
_diffrn_reflns_theta_max 74.93
_diffrn_reflns_theta_min 2.49
_diffrn_standards_decay_% 11.21
_diffrn_standards_interval_time 60
_diffrn_standards_number 3
_exptl_absorpt_coefficient_mu 3.127
_exptl_absorpt_correction_T_max 0.9962
_exptl_absorpt_correction_T_min 0.5267
_exptl_absorpt_correction_type psi-scan
_exptl_absorpt_process_details '(North et al, 1968)'
_exptl_crystal_colour colourless
_exptl_crystal_density_diffrn 1.487
_exptl_crystal_description 'elongated plate'
_exptl_crystal_F_000 452
_exptl_crystal_size_max 0.22
_exptl_crystal_size_mid 0.09
_exptl_crystal_size_min 0.03
_refine_diff_density_max 0.253
_refine_diff_density_min -0.839
_refine_diff_density_rms 0.062
_refine_ls_abs_structure_details 'Flack H D (1983), Acta Cryst. A39, 876-881'
_refine_ls_abs_structure_Flack -0.03(3)
_refine_ls_extinction_method none
_refine_ls_goodness_of_fit_all 1.056
_refine_ls_goodness_of_fit_obs 1.016
_refine_ls_hydrogen_treatment refall
_refine_ls_matrix_type full
_refine_ls_number_parameters 340
_refine_ls_number_reflns 3942
_refine_ls_number_restraints 1
_refine_ls_restrained_S_all 1.056
_refine_ls_restrained_S_obs 1.016
_refine_ls_R_factor_all 0.0621
_refine_ls_R_factor_obs 0.0440
_refine_ls_shift/esd_max 0.001
_refine_ls_shift/esd_mean 0.000
_refine_ls_structure_factor_coef Fsqd
_refine_ls_weighting_details 'w=1/[\s^2^(Fo^2^)+(0.0371P)^2^+0.8111P] where P=(Fo^2^+2Fc^2^)/3'
_refine_ls_weighting_scheme calc
_refine_ls_wR_factor_all 0.1108
_refine_ls_wR_factor_obs 0.0950
_reflns_number_observed 3192
_reflns_number_total 3942
_reflns_observed_criterion >2sigma(I)
_cod_data_source_file d0ce01534b2.cif
_cod_data_source_block 5_DMF
_cod_depositor_comments
;
The following automatic conversions were performed:

data item '_refine_ls_weighting_scheme' value 'calc
w=1/[\s^2^(Fo^2^)+(0.0371P)^2^+0.8111P] where P=(Fo^2^+2Fc^2^)/3' was
changed to 'calc'. A new data item '_refine_ls_weighting_details' was
created with the value set to
'w=1/[\s^2^(Fo^2^)+(0.0371P)^2^+0.8111P] where P=(Fo^2^+2Fc^2^)/3'.

Automatic conversion script
Id: cif_fix_values 7556 2019-12-06 15:28:31Z antanas 

 Adding full bibliography for 7242031--7242032.cif.
;
_cod_original_sg_symbol_H-M 'P 21'
_cod_database_code 7242032

loop_
_symmetry_equiv_pos_as_xyz
'x, y, z'
'-x, y+1/2, -z'

loop_
_atom_site_aniso_label
_atom_site_aniso_U_11
_atom_site_aniso_U_22
_atom_site_aniso_U_33
_atom_site_aniso_U_23
_atom_site_aniso_U_13
_atom_site_aniso_U_12
O1 0.070(2) 0.057(2) 0.040(2) 0.010(2) -0.003(2) -0.001(2)
C2 0.079(3) 0.039(3) 0.044(2) 0.005(2) 0.012(2) 0.011(3)
C2A 0.070(3) 0.031(2) 0.045(3) 0.007(2) 0.019(2) 0.003(2)
C3 0.066(3) 0.058(4) 0.072(3) 0.009(4) 0.022(3) -0.008(4)
C4 0.048(3) 0.046(3) 0.066(4) 0.005(3) 0.007(3) -0.001(2)
N5 0.042(2) 0.023(2) 0.051(2) 0.003(2) 0.005(2) -0.0008(14)
C6 0.050(3) 0.024(2) 0.037(2) 0.001(2) 0.005(2) 0.002(2)
C7 0.044(2) 0.032(2) 0.044(2) 0.004(2) 0.004(2) 0.002(2)
C7A 0.054(3) 0.040(2) 0.043(2) 0.007(2) 0.002(2) 0.006(2)
C7B 0.062(2) 0.019(2) 0.039(2) 0.004(2) 0.010(2) 0.005(2)
O2X 0.112(3) 0.069(3) 0.045(2) 0.004(2) 0.019(2) 0.012(3)
O6X 0.060(2) 0.026(2) 0.057(2) 0.003(2) 0.0197(14) 0.005(2)
C7X 0.036(2) 0.038(2) 0.050(3) 0.006(2) 0.004(2) 0.001(2)
O7Y 0.049(2) 0.046(2) 0.073(2) 0.010(2) 0.016(2) 0.016(2)
Br7Z 0.0785(4) 0.0591(3) 0.0576(3) -0.0042(3) -0.0098(2) -0.0234(3)
O7BX 0.092(3) 0.028(2) 0.050(2) -0.0050(14) 0.023(2) -0.003(2)
C1' 0.039(2) 0.038(3) 0.044(2) 0.002(2) 0.009(2) 0.007(2)
C2' 0.043(3) 0.048(3) 0.051(3) -0.003(2) 0.003(2) 0.002(2)
C3' 0.057(3) 0.066(4) 0.054(3) 0.006(3) -0.004(2) 0.007(3)
C4' 0.066(3) 0.058(3) 0.056(3) 0.017(3) -0.004(3) 0.015(3)
C4A' 0.058(3) 0.045(3) 0.053(3) 0.010(2) 0.012(2) 0.005(2)
C5' 0.084(4) 0.060(4) 0.057(3) 0.013(3) 0.026(3) -0.005(3)
C6' 0.070(4) 0.076(5) 0.084(5) 0.016(4) 0.019(4) -0.012(3)
C7' 0.048(4) 0.099(6) 0.106(6) 0.033(5) 0.016(4) -0.008(4)
C8' 0.051(3) 0.073(4) 0.071(4) 0.024(3) 0.000(3) -0.011(3)
C8A' 0.043(2) 0.036(3) 0.054(2) 0.006(2) 0.011(2) 0.005(2)
C2'X 0.076(4) 0.056(4) 0.061(4) -0.013(3) 0.004(3) -0.007(3)

loop_
_atom_site_label
_atom_site_type_symbol
_atom_site_fract_x
_atom_site_fract_y
_atom_site_fract_z
_atom_site_U_iso_or_equiv
_atom_site_thermal_displace_type
_atom_site_occupancy
_atom_site_calc_flag
_atom_site_refinement_flags
_atom_site_disorder_group
O1 O 0.2104(5) 0.4880(5) 0.5486(2) 0.0565(9) Uani 1 d . .
C2 C 0.3461(7) 0.5820(9) 0.5283(3) 0.0534(12) Uani 1 d . .
C2A C 0.4448(7) 0.6805(7) 0.5939(3) 0.0476(11) Uani 1 d . .
H2A H 0.4322(61) 0.8249(81) 0.5818(28) 0.050(14) Uiso 1 d . .
C3 C 0.6286(7) 0.6198(13) 0.6062(4) 0.0644(14) Uani 1 d . .
H3A H 0.6727(68) 0.5765(112) 0.5653(34) 0.079(20) Uiso 1 d . .
H3B H 0.6869(88) 0.7449(115) 0.6285(39) 0.085(22) Uiso 1 d . .
C4 C 0.6426(7) 0.4529(8) 0.6646(4) 0.0533(13) Uani 1 d . .
H4A H 0.6776(74) 0.3095(100) 0.6450(33) 0.073(18) Uiso 1 d . .
H4B H 0.7107(80) 0.4898(102) 0.7034(38) 0.083(22) Uiso 1 d . .
N5 N 0.4712(4) 0.4237(5) 0.6789(2) 0.0384(8) Uani 1 d . .
C6 C 0.3874(6) 0.2513(6) 0.6769(2) 0.0370(9) Uani 1 d . .
C7 C 0.2033(6) 0.3041(7) 0.6658(3) 0.0401(10) Uani 1 d . .
C7A C 0.2013(6) 0.5079(7) 0.6283(3) 0.0458(11) Uani 1 d . .
H7A1 H 0.0976(62) 0.5990(127) 0.6426(29) 0.076(15) Uiso 1 d . .
C7B C 0.3692(5) 0.5961(7) 0.6595(2) 0.0395(8) Uani 1 d . .
O2X O 0.3721(5) 0.5797(8) 0.4636(2) 0.0746(12) Uani 1 d . .
O6X O 0.4498(4) 0.0879(5) 0.6833(2) 0.0469(7) Uani 1 d . .
C7X C 0.1245(5) 0.3083(7) 0.7403(3) 0.0413(10) Uani 1 d . .
O7Y O 0.0283(4) 0.4396(5) 0.7503(2) 0.0555(9) Uani 1 d . .
Br7Z Br 0.07570(7) 0.10779(8) 0.60418(3) 0.0667(2) Uani 1 d . .
O7BX O 0.3634(5) 0.7178(5) 0.7221(2) 0.0553(9) Uani 1 d . .
H7BX H 0.3974(81) 0.8454(104) 0.7085(38) 0.082(21) Uiso 1 d . .
C1' C 0.1746(5) 0.1478(7) 0.7975(3) 0.0397(10) Uani 1 d . .
H1' H 0.2054(57) 0.0267(72) 0.7733(26) 0.041(14) Uiso 1 d . .
C2' C 0.3248(6) 0.2168(8) 0.8534(3) 0.0476(11) Uani 1 d . .
H2' H 0.4285(79) 0.2204(92) 0.8326(35) 0.079(20) Uiso 1 d . .
C3' C 0.3549(7) 0.0750(10) 0.9178(3) 0.0598(15) Uani 1 d . .
H3' H 0.4749(62) 0.0672(90) 0.9450(28) 0.063(16) Uiso 1 d . .
C4' C 0.2516(7) -0.0653(9) 0.9325(3) 0.0610(14) Uani 1 d . .
H4' H 0.2828(73) -0.1614(92) 0.9746(33) 0.070(17) Uiso 1 d . .
C4A' C 0.0888(7) -0.1038(8) 0.8864(3) 0.0515(12) Uani 1 d . .
H4A' H 0.1082(65) -0.2190(88) 0.8445(31) 0.060(16) Uiso 1 d . .
C5' C -0.0458(9) -0.1742(11) 0.9322(4) 0.066(2) Uani 1 d . .
H5'A H -0.0017(78) -0.2849(99) 0.9620(36) 0.079(20) Uiso 1 d . .
H5'B H -0.0712(78) -0.0659(114) 0.9647(38) 0.083(21) Uiso 1 d . .
C6' C -0.2038(9) -0.2241(11) 0.8821(4) 0.076(2) Uani 1 d . .
H6'A H -0.3005(84) -0.2412(102) 0.9097(37) 0.082(21) Uiso 1 d . .
H6'B H -0.1685(77) -0.3550(131) 0.8504(37) 0.101(24) Uiso 1 d . .
C7' C -0.2618(8) -0.0498(13) 0.8323(5) 0.084(2) Uani 1 d . .
H7'A H -0.2893(78) 0.0601(117) 0.8691(37) 0.093(26) Uiso 1 d . .
H7'B H -0.3680(104) -0.0861(129) 0.7945(46) 0.124(29) Uiso 1 d . .
C8' C -0.1262(7) 0.0217(11) 0.7875(4) 0.066(2) Uani 1 d . .
H8'A H -0.1627(57) 0.1448(90) 0.7515(29) 0.052(14) Uiso 1 d . .
H8'B H -0.1070(72) -0.0927(94) 0.7531(34) 0.068(18) Uiso 1 d . .
C8A' C 0.0311(5) 0.0765(7) 0.8393(3) 0.0440(10) Uani 1 d . .
H8A' H 0.0112(68) 0.2042(82) 0.8730(31) 0.059(16) Uiso 1 d . .
C2'X C 0.3098(9) 0.4275(10) 0.8835(4) 0.065(2) Uani 1 d . .
H2X1 H 0.3191(81) 0.5417(107) 0.8431(40) 0.102(25) Uiso 1 d . .
H2X2 H 0.1948(77) 0.4595(93) 0.8986(33) 0.066(17) Uiso 1 d . .
H2X3 H 0.3833(84) 0.4492(115) 0.9266(40) 0.093(23) Uiso 1 d . .

loop_
_atom_type_symbol
_atom_type_description
_atom_type_scat_dispersion_real
_atom_type_scat_dispersion_imag
_atom_type_scat_source
C C 0.0181 0.0091 'International Tables Vol C Tables 4.2.6.8 and 6.1.1.4'
H H 0.0000 0.0000 'International Tables Vol C Tables 4.2.6.8 and 6.1.1.4'
N N 0.0311 0.0180 'International Tables Vol C Tables 4.2.6.8 and 6.1.1.4'
O O 0.0492 0.0322 'International Tables Vol C Tables 4.2.6.8 and 6.1.1.4'
Br Br -0.6763 1.2805 'International Tables Vol C Tables 4.2.6.8 and 6.1.1.4'

loop_
_citation_id
_citation_doi
_citation_year
1 10.1021/ol026923b 2002

loop_
_geom_angle_atom_site_label_1
_geom_angle_atom_site_label_2
_geom_angle_atom_site_label_3
_geom_angle
_geom_angle_site_symmetry_1
_geom_angle_site_symmetry_3
_geom_angle_publ_flag
C2 O1 C7A 111.4(4) . . ?
O2X C2 O1 119.8(5) . . ?
O2X C2 C2A 128.4(5) . . ?
O1 C2 C2A 111.8(4) . . ?
C2 C2A C7B 102.2(4) . . ?
C2 C2A C3 114.1(5) . . ?
C7B C2A C3 105.7(4) . . ?
C4 C3 C2A 106.4(4) . . ?
N5 C4 C3 103.2(4) . . ?
C6 N5 C7B 114.8(4) . . ?
C6 N5 C4 126.9(4) . . ?
C7B N5 C4 112.2(4) . . ?
O6X C6 N5 125.6(4) . . ?
O6X C6 C7 128.0(4) . . ?
N5 C6 C7 106.4(4) . . ?
C6 C7 C7A 103.0(4) . . ?
C6 C7 C7X 113.4(4) . . ?
C7A C7 C7X 112.1(4) . . ?
C6 C7 Br7Z 110.9(3) . . ?
C7A C7 Br7Z 113.1(3) . . ?
C7X C7 Br7Z 104.6(3) . . ?
O1 C7A C7B 104.0(4) . . ?
O1 C7A C7 110.4(4) . . ?
C7B C7A C7 103.4(4) . . ?
O7BX C7B N5 111.0(3) . . ?
O7BX C7B C2A 117.4(4) . . ?
N5 C7B C2A 102.5(3) . . ?
O7BX C7B C7A 113.9(4) . . ?
N5 C7B C7A 103.3(4) . . ?
C2A C7B C7A 107.3(4) . . ?
O7Y C7X C1' 123.4(4) . . ?
O7Y C7X C7 119.0(4) . . ?
C1' C7X C7 117.6(4) . . ?
C7X C1' C8A' 113.5(4) . . ?
C7X C1' C2' 110.0(4) . . ?
C8A' C1' C2' 111.3(4) . . ?
C3' C2' C2'X 109.8(5) . . ?
C3' C2' C1' 110.0(4) . . ?
C2'X C2' C1' 114.6(5) . . ?
C4' C3' C2' 124.8(5) . . ?
C3' C4' C4A' 124.0(5) . . ?
C4' C4A' C5' 113.8(5) . . ?
C4' C4A' C8A' 110.8(4) . . ?
C5' C4A' C8A' 110.9(5) . . ?
C6' C5' C4A' 111.4(5) . . ?
C5' C6' C7' 110.6(6) . . ?
C6' C7' C8' 111.5(6) . . ?
C7' C8' C8A' 111.3(6) . . ?
C4A' C8A' C8' 108.5(4) . . ?
C4A' C8A' C1' 108.7(4) . . ?
C8' C8A' C1' 114.1(4) . . ?

loop_
_geom_bond_atom_site_label_1
_geom_bond_atom_site_label_2
_geom_bond_distance
_geom_bond_site_symmetry_2
_geom_bond_publ_flag
O1 C2 1.362(6) . ?
O1 C7A 1.445(6) . ?
C2 O2X 1.205(5) . ?
C2 C2A 1.495(7) . ?
C2A C7B 1.505(6) . ?
C2A C3 1.538(8) . ?
C3 C4 1.535(9) . ?
C4 N5 1.461(7) . ?
N5 C6 1.351(6) . ?
N5 C7B 1.450(6) . ?
C6 O6X 1.218(6) . ?
C6 C7 1.527(6) . ?
C7 C7A 1.535(6) . ?
C7 C7X 1.551(7) . ?
C7 Br7Z 1.944(5) . ?
C7A C7B 1.529(6) . ?
C7B O7BX 1.398(5) . ?
C7X O7Y 1.213(5) . ?
C7X C1' 1.516(6) . ?
C1' C8A' 1.540(6) . ?
C1' C2' 1.551(7) . ?
C2' C3' 1.499(8) . ?
C2' C2'X 1.537(8) . ?
C3' C4' 1.317(8) . ?
C4' C4A' 1.491(8) . ?
C4A' C5' 1.524(8) . ?
C4A' C8A' 1.526(7) . ?
C5' C6' 1.510(10) . ?
C6' C7' 1.519(10) . ?
C7' C8' 1.522(9) . ?
C8' C8A' 1.528(7) . ?

loop_
_geom_hbond_atom_site_label_D
_geom_hbond_atom_site_label_H
_geom_hbond_atom_site_label_A
_geom_hbond_distance_DH
_geom_hbond_distance_HA
_geom_hbond_distance_DA
_geom_hbond_angle_DHA
_geom_hbond_site_symmetry_A
_geom_hbond_publ_flag
O7BX H7BX O6X 0.95(7) 1.77(7) 2.720(5) 177(6) 1_565 yes

loop_
_geom_torsion_atom_site_label_1
_geom_torsion_atom_site_label_2
_geom_torsion_atom_site_label_3
_geom_torsion_atom_site_label_4
_geom_torsion
_geom_torsion_site_symmetry_1
_geom_torsion_site_symmetry_2
_geom_torsion_site_symmetry_3
_geom_torsion_site_symmetry_4
_geom_torsion_publ_flag
C7A O1 C2 O2X 180.0(5) . . . . ?
C7A O1 C2 C2A -0.8(6) . . . . ?
O2X C2 C2A C7B -169.2(6) . . . . ?
O1 C2 C2A C7B 11.6(5) . . . . ?
O2X C2 C2A C3 -55.6(8) . . . . ?
O1 C2 C2A C3 125.2(5) . . . . ?
C2 C2A C3 C4 -95.1(6) . . . . ?
C7B C2A C3 C4 16.4(6) . . . . ?
C2A C3 C4 N5 2.4(7) . . . . ?
C3 C4 N5 C6 128.8(5) . . . . ?
C3 C4 N5 C7B -22.1(6) . . . . ?
C7B N5 C6 O6X 171.7(4) . . . . ?
C4 N5 C6 O6X 21.4(8) . . . . ?
C7B N5 C6 C7 -8.7(5) . . . . ?
C4 N5 C6 C7 -159.0(5) . . . . ?
O6X C6 C7 C7A -156.3(5) . . . . ?
N5 C6 C7 C7A 24.2(5) . . . . ?
O6X C6 C7 C7X 82.4(6) . . . . ?
N5 C6 C7 C7X -97.2(4) . . . . ?
O6X C6 C7 Br7Z -35.0(6) . . . . ?
N5 C6 C7 Br7Z 145.5(3) . . . . ?
C2 O1 C7A C7B -10.3(5) . . . . ?
C2 O1 C7A C7 -120.7(4) . . . . ?
C6 C7 C7A O1 81.0(5) . . . . ?
C7X C7 C7A O1 -156.8(4) . . . . ?
Br7Z C7 C7A O1 -38.8(5) . . . . ?
C6 C7 C7A C7B -29.8(4) . . . . ?
C7X C7 C7A C7B 92.4(4) . . . . ?
Br7Z C7 C7A C7B -149.6(3) . . . . ?
C6 N5 C7B O7BX 111.7(4) . . . . ?
C4 N5 C7B O7BX -93.6(5) . . . . ?
C6 N5 C7B C2A -122.1(4) . . . . ?
C4 N5 C7B C2A 32.5(5) . . . . ?
C6 N5 C7B C7A -10.7(5) . . . . ?
C4 N5 C7B C7A 144.0(4) . . . . ?
C2 C2A C7B O7BX -147.1(4) . . . . ?
C3 C2A C7B O7BX 93.3(5) . . . . ?
C2 C2A C7B N5 91.0(4) . . . . ?
C3 C2A C7B N5 -28.6(5) . . . . ?
C2 C2A C7B C7A -17.4(5) . . . . ?
C3 C2A C7B C7A -137.0(5) . . . . ?
O1 C7A C7B O7BX 149.0(4) . . . . ?
C7 C7A C7B O7BX -95.5(4) . . . . ?
O1 C7A C7B N5 -90.5(4) . . . . ?
C7 C7A C7B N5 25.0(4) . . . . ?
O1 C7A C7B C2A 17.4(5) . . . . ?
C7 C7A C7B C2A 132.8(4) . . . . ?
C6 C7 C7X O7Y 138.4(5) . . . . ?
C7A C7 C7X O7Y 22.3(6) . . . . ?
Br7Z C7 C7X O7Y -100.6(4) . . . . ?
C6 C7 C7X C1' -40.8(5) . . . . ?
C7A C7 C7X C1' -156.9(4) . . . . ?
Br7Z C7 C7X C1' 80.2(4) . . . . ?
O7Y C7X C1' C8A' 38.1(6) . . . . ?
C7 C7X C1' C8A' -142.8(4) . . . . ?
O7Y C7X C1' C2' -87.4(5) . . . . ?
C7 C7X C1' C2' 91.7(5) . . . . ?
C7X C1' C2' C3' 169.7(4) . . . . ?
C8A' C1' C2' C3' 43.0(5) . . . . ?
C7X C1' C2' C2'X 45.4(6) . . . . ?
C8A' C1' C2' C2'X -81.3(6) . . . . ?
C2'X C2' C3' C4' 115.1(7) . . . . ?
C1' C2' C3' C4' -12.0(8) . . . . ?
C2' C3' C4' C4A' 0.3(10) . . . . ?
C3' C4' C4A' C5' -145.7(6) . . . . ?
C3' C4' C4A' C8A' -19.8(8) . . . . ?
C4' C4A' C5' C6' -176.0(6) . . . . ?
C8A' C4A' C5' C6' 58.1(7) . . . . ?
C4A' C5' C6' C7' -55.2(9) . . . . ?
C5' C6' C7' C8' 54.6(10) . . . . ?
C6' C7' C8' C8A' -56.9(9) . . . . ?
C4' C4A' C8A' C8' 174.2(5) . . . . ?
C5' C4A' C8A' C8' -58.3(6) . . . . ?
C4' C4A' C8A' C1' 49.6(6) . . . . ?
C5' C4A' C8A' C1' 177.1(5) . . . . ?
C7' C8' C8A' C4A' 57.9(7) . . . . ?
C7' C8' C8A' C1' 179.2(6) . . . . ?
C7X C1' C8A' C4A' 171.8(4) . . . . ?
C2' C1' C8A' C4A' -63.4(5) . . . . ?
C7X C1' C8A' C8' 50.6(6) . . . . ?
C2' C1' C8A' C8' 175.4(5) . . . . ?
